data_7704729
loop_
_publ_author_name
'Xu, Xuebin'
'Liu, Meiying'
'Liu, Zhiliang'

_publ_section_title
;
 Crystal structures and the ferroelectric properties of homochiral
 metal-organic frameworks constructed from a single chiral ligand.
;
_journal_issue 30
_journal_name_full 'Dalton transactions (Cambridge, England : 2003)'
_journal_page_first 10402
_journal_page_last 10406
_journal_paper_doi 10.1039/d0dt01323d
_journal_volume 49
_journal_year 2020
_chemical_absolute_configuration unk
_chemical_formula_moiety 'C28 H30 Co N4 O6, 2[H2O]'
_chemical_formula_sum 'C28 H34 Co N4 O8'
_chemical_formula_weight 613.537
_space_group_crystal_system triclinic
_space_group_IT_number 1
_space_group_name_Hall 'P 1'
_space_group_name_H-M_alt 'P 1'
_symmetry_Int_Tables_number 1
_audit_creation_date 2020-06-16
_audit_creation_method
;
Olex2 1.3-dev
(compiled 2020.05.13 svn.r35546bd3 for OlexSys, GUI svn.r5830)
;
_audit_update_record
;
2020-06-24 deposited with the CCDC.	2020-06-29 downloaded from the CCDC.
;
_cell_angle_alpha 82.245(1)
_cell_angle_beta 80.476(1)
_cell_angle_gamma 81.335(1)
_cell_formula_units_Z 1
_cell_length_a 6.2526(4)
_cell_length_b 9.2824(6)
_cell_length_c 13.0984(8)
_cell_measurement_reflns_used 8530
_cell_measurement_temperature 273(2)
_cell_measurement_theta_max 28.2855
_cell_measurement_theta_min 2.586
_cell_volume 736.45(8)
_computing_cell_refinement 'Bruker SAINT'
_computing_data_collection 'Bruker APEX2'
_computing_data_reduction 'Bruker SAINT'
_computing_molecular_graphics 'Olex2 1.3-dev (Dolomanov et al., 2009)'
_computing_publication_material 'Olex2 1.3-dev (Dolomanov et al., 2009)'
_computing_structure_refinement 'olex2.refine 1.3-dev (Bourhis et al., 2015)'
_diffrn_ambient_temperature 273(2)
_diffrn_measured_fraction_theta_full 0.9989
_diffrn_measured_fraction_theta_max 0.9989
_diffrn_measurement_device_type 'CCD area detector'
_diffrn_measurement_method 'phi and omega scans'
_diffrn_radiation_type 'Mo K\a'
_diffrn_radiation_wavelength 0.71073
_diffrn_reflns_av_R_equivalents 0.0147
_diffrn_reflns_av_unetI/netI 0.0479
_diffrn_reflns_Laue_measured_fraction_full 0.9989
_diffrn_reflns_Laue_measured_fraction_max 0.9989
_diffrn_reflns_limit_h_max 8
_diffrn_reflns_limit_h_min -8
_diffrn_reflns_limit_k_max 12
_diffrn_reflns_limit_k_min -12
_diffrn_reflns_limit_l_max 17
_diffrn_reflns_limit_l_min -17
_diffrn_reflns_number 10247
_diffrn_reflns_point_group_measured_fraction_full 0.9725
_diffrn_reflns_point_group_measured_fraction_max 0.9741
_diffrn_reflns_theta_full 25.2417
_diffrn_reflns_theta_max 28.34
_diffrn_reflns_theta_min 1.59
_exptl_absorpt_coefficient_mu 0.637
_exptl_absorpt_correction_T_max 0.9395
_exptl_absorpt_correction_T_min 0.8331
_exptl_absorpt_correction_type multi-scan
_exptl_crystal_colour red
_exptl_crystal_colour_primary red
_exptl_crystal_density_diffrn 1.383
_exptl_crystal_description block
_exptl_crystal_F_000 321.527
_exptl_crystal_size_max 0.3
_exptl_crystal_size_mid 0.2
_exptl_crystal_size_min 0.1
_refine_diff_density_max 0.1913
_refine_diff_density_min -0.1790
_refine_diff_density_rms 0.0335
_refine_ls_abs_structure_details 'Flack, H. D. (1983). Acta Cryst. A39, 876-881.'
_refine_ls_abs_structure_Flack -0.023(11)
_refine_ls_d_res_high 0.7486
_refine_ls_d_res_low 12.8354
_refine_ls_extinction_expression Fc^*^=kFc[1+0.001xFc^2^\l^3^/sin(2\q)]^-1/4^
_refine_ls_goodness_of_fit_ref 0.9666
_refine_ls_hydrogen_treatment mixed
_refine_ls_matrix_type full
_refine_ls_number_constraints 55
_refine_ls_number_parameters 359
_refine_ls_number_reflns 7177
_refine_ls_number_restraints 8
_refine_ls_restrained_S_all 0.9663
_refine_ls_R_factor_all 0.0232
_refine_ls_R_factor_gt 0.0225
_refine_ls_shift/su_max 0.0003
_refine_ls_shift/su_mean 0.0000
_refine_ls_structure_factor_coef Fsqd
_refine_ls_weighting_details 'w=1/[\s^2^(Fo^2^)+(0.0000P)^2^] where P=(Fo^2^+2Fc^2^)/3'
_refine_ls_weighting_scheme calc
_refine_ls_wR_factor_gt 0.0523
_refine_ls_wR_factor_ref 0.0526
_reflns_Friedel_coverage 0.949
_reflns_limit_h_max 8
_reflns_limit_h_min -8
_reflns_limit_k_max 12
_reflns_limit_k_min -12
_reflns_limit_l_max 17
_reflns_limit_l_min -17
_reflns_number_gt 7009
_reflns_number_total 7177
_reflns_threshold_expression I>=2u(I)
_cod_data_source_file d0dt01323d2.cif
_cod_data_source_block Co-MOF-1
_cod_depositor_comments
;Adding full bibliography for 7704728--7704729.cif.

 Adding full bibliography for 7704728--7704729.cif.
;
_cod_original_sg_symbol_Hall ' P 1'
_cod_original_formula_sum 'C28 Co1 H34 N4 O8 '
_cod_database_code 7704729
_olex2_refinement_description
;
1. Fixed Uiso
 At 1.2 times of:
  All C(H) groups, H6a of O6, All C(H,H) groups, All N(H) groups
 At 1.5 times of:
  All O(H,H) groups, H6b of O6
2. Restrained distances
 O5-H5a = O5-H5b
 0.85 with sigma of 0.02
 H5a-H5b
 1.34 with sigma of 0.04
 Co1-H5a \\sim Co1-H5b
 with sigma of 0.02
3.a Riding coordinates:
 N4(H4), O6(H6a,H6b)
3.b Ternary CH refined with riding coordinates:
 N2(H2), C7(H7), C22(H22)
3.c Secondary CH2 refined with riding coordinates:
 C6(H6c,H6d), C20(H20a,H20b)
3.d Aromatic/amide H refined with riding coordinates:
 C1(H1), C2(H2a), C3(H3), C5(H5), C10(H10), C11(H11), C12(H12), C13(H13),
 C14(H14), C15(H15), C16(H16), C18(H18), C19(H19), C24(H24), C25(H25), C26(H26),
  C27(H27), C28(H28)
;
_smtbx_masks_special_details
;
A solvent mask was calculated and 17 electrons were 
found in a volume of 88\%A^3^ in 1 void per unit cell. 
This is reasonably consistent with the presence of 2[H2O] per Formula Unit 
which account for 20 electrons per unit cell.
;
_smtbx_masks_void_probe_radius 1.2
_smtbx_masks_void_truncation_radius 1.2
_olex2_submission_special_instructions 'No special instructions were received'

loop_
_space_group_symop_id
_space_group_symop_operation_xyz
1 x,y,z

loop_
_atom_site_label
_atom_site_type_symbol
_atom_site_fract_x
_atom_site_fract_y
_atom_site_fract_z
_atom_site_U_iso_or_equiv
_atom_site_adp_type
_atom_site_occupancy
_atom_site_refinement_flags_posn
Co1 Co 0.82480(4) 0.42336(2) 1.134791(16) 0.01922(5) Uani 1.000000 D
N1 N 0.8037(3) 1.19317(15) 1.16262(12) 0.0284(3) Uani 1.000000 .
N2 N 0.8311(2) 0.66163(15) 1.10430(11) 0.0208(3) Uani 1.000000 .
H2 H 0.9647(2) 0.67888(15) 1.06921(11) 0.0250(3) Uiso 1.000000 R
N3 N 0.9542(3) 0.38733(17) 0.97306(12) 0.0324(4) Uani 1.000000 .
N4 N 1.1771(3) 0.18898(16) 0.61942(10) 0.0457(4) Uani 1.000000 .
H4 H 1.0437(3) 0.16199(16) 0.63125(10) 0.0548(4) Uiso 1.000000 R
O1 O 0.51505(19) 0.49804(12) 1.09702(9) 0.0291(3) Uani 1.000000 .
O2 O 0.29362(17) 0.69292(12) 1.04120(10) 0.0400(3) Uani 1.000000 .
O3 O 0.9411(2) 0.30446(18) 0.44837(10) 0.0573(4) Uani 1.000000 .
O4 O 1.2600(2) 0.35389(15) 0.35815(9) 0.0490(3) Uani 1.000000 .
O5 O 1.1283(2) 0.39616(14) 1.17792(9) 0.0312(3) Uani 1.000000 D
H5a H 1.237(2) 0.430(2) 1.1470(14) 0.0467(4) Uiso 1.000000 DR
H5b H 1.146(3) 0.389(2) 1.2418(11) 0.0467(4) Uiso 1.000000 DR
O6 O 0.6866(2) 0.42956(14) 1.29968(10) 0.0306(3) Uani 1.000000 .
H6a H 0.5693(2) 0.39021(14) 1.31255(10) 0.0367(3) Uiso 1.000000 R
H6b H 0.7753(2) 0.38521(14) 1.33623(10) 0.0459(4) Uiso 1.000000 R
C1 C 0.8441(3) 0.3154(2) 0.92121(14) 0.0443(4) Uani 1.000000 .
H1 H 0.7187(3) 0.2785(2) 0.95663(14) 0.0531(5) Uiso 1.000000 R
C2 C 1.1343(3) 0.4363(2) 0.92028(13) 0.0413(4) Uani 1.000000 .
H2a H 1.2153(3) 0.4845(2) 0.95512(13) 0.0496(5) Uiso 1.000000 R
C3 C 1.2080(3) 0.4197(2) 0.81716(14) 0.0494(5) Uani 1.000000 .
H3 H 1.3347(3) 0.4571(2) 0.78405(14) 0.0592(6) Uiso 1.000000 R
C4 C 1.0936(4) 0.3472(2) 0.76248(14) 0.0501(5) Uani 1.000000 .
C5 C 0.9078(4) 0.2932(2) 0.81762(15) 0.0557(5) Uani 1.000000 .
H5 H 0.8262(4) 0.2423(2) 0.78505(15) 0.0668(6) Uiso 1.000000 R
C6 C 1.1619(5) 0.3382(2) 0.64725(15) 0.0694(7) Uani 1.000000 .
H6c H 1.3030(5) 0.3730(2) 0.62593(15) 0.0833(9) Uiso 1.000000 R
H6d H 1.0569(5) 0.4022(2) 0.60941(15) 0.0833(9) Uiso 1.000000 R
C7 C 1.2687(3) 0.1812(2) 0.50924(12) 0.0383(4) Uani 1.000000 .
H7 H 1.4185(3) 0.2053(2) 0.49985(12) 0.0459(4) Uiso 1.000000 R
C8 C 1.1447(3) 0.28942(19) 0.43323(12) 0.0372(4) Uani 1.000000 .
C9 C 1.2828(3) 0.0236(2) 0.48458(12) 0.0446(4) Uani 1.000000 .
C10 C 1.4617(4) -0.0777(3) 0.50463(18) 0.0649(6) Uani 1.000000 .
H10 H 1.5734(4) -0.0482(3) 0.53251(18) 0.0779(7) Uiso 1.000000 R
C11 C 1.4783(5) -0.2201(3) 0.4845(2) 0.0830(8) Uani 1.000000 .
H11 H 1.6006(5) -0.2855(3) 0.4987(2) 0.0996(10) Uiso 1.000000 R
C12 C 1.3171(6) -0.2672(3) 0.44371(19) 0.0820(9) Uani 1.000000 .
H12 H 1.3289(6) -0.3642(3) 0.43032(19) 0.0983(10) Uiso 1.000000 R
C13 C 1.1366(5) -0.1693(3) 0.42267(18) 0.0722(7) Uani 1.000000 .
H13 H 1.0252(5) -0.2008(3) 0.39576(18) 0.0866(8) Uiso 1.000000 R
C14 C 1.1203(4) -0.0247(2) 0.44132(15) 0.0556(5) Uani 1.000000 .
H14 H 0.9999(4) 0.0410(2) 0.42492(15) 0.0667(6) Uiso 1.000000 R
C15 C 0.9868(3) 1.09936(17) 1.14073(14) 0.0374(4) Uani 1.000000 .
H15 H 1.1169(3) 1.13751(17) 1.11492(14) 0.0448(4) Uiso 1.000000 R
C16 C 0.9902(3) 0.94937(16) 1.15483(15) 0.0394(4) Uani 1.000000 .
H16 H 1.1205(3) 0.88860(16) 1.13834(15) 0.0472(5) Uiso 1.000000 R
C17 C 0.8000(3) 0.88928(15) 1.19345(11) 0.0281(3) Uani 1.000000 .
C18 C 0.6125(3) 0.98539(16) 1.21851(12) 0.0339(3) Uani 1.000000 .
H18 H 0.4813(3) 0.94972(16) 1.24602(12) 0.0406(4) Uiso 1.000000 R
C19 C 0.6215(3) 1.13508(16) 1.20238(14) 0.0353(3) Uani 1.000000 .
H19 H 0.4942(3) 1.19802(16) 1.22017(14) 0.0424(4) Uiso 1.000000 R
C20 C 0.7959(3) 0.72506(15) 1.20573(12) 0.0300(3) Uani 1.000000 .
H20a H 0.6557(3) 0.70364(15) 1.24427(12) 0.0360(4) Uiso 1.000000 R
H20b H 0.9085(3) 0.67766(15) 1.24640(12) 0.0360(4) Uiso 1.000000 R
C21 C 0.4744(2) 0.63263(15) 1.06094(11) 0.0251(3) Uani 1.000000 .
C22 C 0.6630(2) 0.72584(14) 1.03874(11) 0.0240(3) Uani 1.000000 .
H22 H 0.6047(2) 0.82355(14) 1.05915(11) 0.0288(3) Uiso 1.000000 R
C23 C 0.7557(3) 0.74408(17) 0.92334(12) 0.0323(3) Uani 1.000000 .
C24 C 0.9285(3) 0.8268(2) 0.89016(16) 0.0518(5) Uani 1.000000 .
H24 H 0.9857(3) 0.8683(2) 0.93878(16) 0.0621(6) Uiso 1.000000 R
C25 C 1.0158(4) 0.8478(3) 0.7860(2) 0.0744(7) Uani 1.000000 .
H25 H 1.1285(4) 0.9051(3) 0.7647(2) 0.0893(9) Uiso 1.000000 R
C26 C 0.9364(5) 0.7842(3) 0.71417(18) 0.0820(8) Uani 1.000000 .
H26 H 0.9988(5) 0.7953(3) 0.64448(18) 0.0984(10) Uiso 1.000000 R
C27 C 0.7669(5) 0.7049(3) 0.74447(17) 0.0794(8) Uani 1.000000 .
H27 H 0.7111(5) 0.6638(3) 0.69519(17) 0.0952(9) Uiso 1.000000 R
C28 C 0.6758(4) 0.6848(2) 0.84917(14) 0.0516(5) Uani 1.000000 .
H28 H 0.5593(4) 0.6305(2) 0.86903(14) 0.0619(6) Uiso 1.000000 R

loop_
_atom_site_aniso_label
_atom_site_aniso_U_11
_atom_site_aniso_U_22
_atom_site_aniso_U_33
_atom_site_aniso_U_12
_atom_site_aniso_U_13
_atom_site_aniso_U_23
Co1 0.02110(8) 0.01375(7) 0.02302(8) -0.00298(5) -0.00301(6) -0.00232(5)
N1 0.0323(8) 0.0191(7) 0.0335(8) -0.0034(7) -0.0028(7) -0.0046(6)
N2 0.0194(7) 0.0176(6) 0.0261(7) -0.0044(6) -0.0042(6) -0.0016(5)
N3 0.0397(9) 0.0293(7) 0.0292(8) -0.0048(6) -0.0043(6) -0.0072(6)
N4 0.0657(10) 0.0468(8) 0.0241(7) -0.0056(7) -0.0039(7) -0.0073(6)
O1 0.0231(5) 0.0258(6) 0.0384(6) -0.0076(4) -0.0036(5) 0.0004(5)
O2 0.0215(5) 0.0379(6) 0.0613(8) -0.0018(5) -0.0110(5) -0.0044(5)
O3 0.0371(7) 0.0853(11) 0.0419(7) -0.0006(7) -0.0045(6) 0.0102(7)
O4 0.0438(7) 0.0716(9) 0.0305(6) -0.0169(6) -0.0056(5) 0.0082(6)
O5 0.0259(6) 0.0389(7) 0.0287(6) -0.0107(5) -0.0064(5) 0.0061(5)
O6 0.0310(6) 0.0291(6) 0.0310(6) -0.0064(5) -0.0032(5) 0.0002(5)
C1 0.0536(11) 0.0474(10) 0.0360(9) -0.0185(8) -0.0025(8) -0.0114(8)
C2 0.0452(10) 0.0460(9) 0.0355(9) -0.0135(8) 0.0010(7) -0.0145(7)
C3 0.0557(12) 0.0536(11) 0.0376(9) -0.0167(9) 0.0090(8) -0.0101(8)
C4 0.0813(14) 0.0395(9) 0.0280(8) -0.0083(9) -0.0016(9) -0.0057(7)
C5 0.0827(15) 0.0562(12) 0.0374(10) -0.0267(11) -0.0113(10) -0.0155(8)
C6 0.126(2) 0.0499(11) 0.0314(10) -0.0224(13) 0.0049(12) -0.0101(9)
C7 0.0408(9) 0.0495(10) 0.0237(7) -0.0022(8) -0.0047(7) -0.0056(7)
C8 0.0385(9) 0.0494(10) 0.0236(7) -0.0043(7) -0.0025(6) -0.0075(7)
C9 0.0554(11) 0.0525(11) 0.0215(7) -0.0021(9) 0.0032(7) -0.0046(7)
C10 0.0710(15) 0.0661(14) 0.0559(13) 0.0099(12) -0.0163(11) -0.0136(11)
C11 0.105(2) 0.0616(15) 0.0718(17) 0.0224(15) -0.0097(16) -0.0119(13)
C12 0.135(3) 0.0615(15) 0.0437(12) -0.0151(17) 0.0067(15) -0.0065(11)
C13 0.103(2) 0.0696(15) 0.0502(13) -0.0345(15) -0.0033(13) -0.0139(11)
C14 0.0653(13) 0.0633(13) 0.0408(10) -0.0131(11) -0.0093(9) -0.0083(9)
C15 0.0301(8) 0.0251(7) 0.0571(11) -0.0075(6) 0.0004(7) -0.0092(7)
C16 0.0316(8) 0.0221(7) 0.0645(12) 0.0002(6) -0.0070(8) -0.0097(7)
C17 0.0383(8) 0.0188(6) 0.0293(7) -0.0049(6) -0.0092(6) -0.0045(5)
C18 0.0351(8) 0.0249(7) 0.0399(9) -0.0096(6) 0.0065(7) -0.0060(6)
C19 0.0323(8) 0.0224(7) 0.0490(9) -0.0019(6) 0.0028(7) -0.0090(6)
C20 0.0436(9) 0.0194(6) 0.0282(7) -0.0075(6) -0.0060(6) -0.0024(5)
C21 0.0219(7) 0.0267(7) 0.0269(7) -0.0034(5) -0.0019(5) -0.0060(5)
C22 0.0237(7) 0.0184(6) 0.0299(7) -0.0025(5) -0.0050(5) -0.0016(5)
C23 0.0314(8) 0.0310(7) 0.0312(8) -0.0020(6) -0.0057(6) 0.0067(6)
C24 0.0482(11) 0.0568(12) 0.0481(11) -0.0197(9) -0.0062(9) 0.0156(9)
C25 0.0650(15) 0.0855(17) 0.0596(14) -0.0203(13) 0.0072(12) 0.0302(13)
C26 0.0902(19) 0.100(2) 0.0375(12) -0.0048(16) 0.0123(12) 0.0210(13)
C27 0.112(2) 0.0937(19) 0.0338(11) -0.0179(17) -0.0115(13) -0.0044(12)
C28 0.0624(12) 0.0600(12) 0.0343(9) -0.0159(10) -0.0087(9) -0.0013(8)

loop_
_atom_type_symbol
_atom_type_scat_dispersion_real
_atom_type_scat_dispersion_imag
_atom_type_scat_Cromer_Mann_a1
_atom_type_scat_Cromer_Mann_a2
_atom_type_scat_Cromer_Mann_a3
_atom_type_scat_Cromer_Mann_a4
_atom_type_scat_Cromer_Mann_b1
_atom_type_scat_Cromer_Mann_b2
_atom_type_scat_Cromer_Mann_b3
_atom_type_scat_Cromer_Mann_b4
_atom_type_scat_Cromer_Mann_c
_atom_type_scat_source
_atom_type_scat_dispersion_source
H 0.00000 0.00000 0.49300 0.32291 0.14019 0.04081 10.51090 26.12570 3.14236 57.79970 0.0030380000826 'International Tables Volume C Table 6.1.1.4 (pp. 500-502)' 'Henke, Gullikson and Davis, At. Data and Nucl. Data Tables, 1993, 54, 2'
C 0.00347 0.00161 2.31000 1.02000 1.58860 0.86500 20.84390 10.20750 0.56870 51.65120 0.215599998832 'International Tables Volume C Table 6.1.1.4 (pp. 500-502)' 'Henke, Gullikson and Davis, At. Data and Nucl. Data Tables, 1993, 54, 2'
Co 0.35655 0.96576 12.28410 7.34090 4.00340 2.34880 4.27910 0.27840 13.53590 71.16920 1.01180005074 'International Tables Volume C Table 6.1.1.4 (pp. 500-502)' 'Henke, Gullikson and Davis, At. Data and Nucl. Data Tables, 1993, 54, 2'
O 0.01158 0.00611 3.04850 2.28680 1.54630 0.86700 13.27710 5.70110 0.32390 32.90890 0.250800013542 'International Tables Volume C Table 6.1.1.4 (pp. 500-502)' 'Henke, Gullikson and Davis, At. Data and Nucl. Data Tables, 1993, 54, 2'
N 0.00653 0.00323 12.21260 3.13220 2.01250 1.16630 0.00570 9.89330 28.99750 0.58260 -11.5290002823 'International Tables Volume C Table 6.1.1.4 (pp. 500-502)' 'Henke, Gullikson and Davis, At. Data and Nucl. Data Tables, 1993, 54, 2'

loop_
_geom_angle_atom_site_label_1
_geom_angle_atom_site_label_2
_geom_angle_atom_site_label_3
_geom_angle
_geom_angle_site_symmetry_1
_geom_angle_site_symmetry_3
_geom_angle_publ_flag
N2 Co1 N1 177.35(7) . 1_545 ?
N3 Co1 N1 86.68(6) . 1_545 ?
N3 Co1 N2 93.28(5) . . ?
O1 Co1 N1 99.42(5) . 1_545 ?
O1 Co1 N2 77.94(5) . . ?
O1 Co1 N3 91.66(6) . . ?
O5 Co1 N1 92.42(5) . 1_545 ?
O5 Co1 N2 90.22(5) . . ?
O5 Co1 N3 93.16(6) . . ?
O5 Co1 O1 167.46(5) . . ?
O6 Co1 N1 85.89(5) . 1_545 ?
O6 Co1 N2 94.09(5) . . ?
O6 Co1 N3 172.50(6) . . ?
O6 Co1 O1 88.55(5) . . ?
O6 Co1 O5 88.17(5) . . ?
C15 N1 Co1 118.41(12) . 1_565 ?
C19 N1 Co1 124.50(12) . 1_565 ?
C19 N1 C15 117.07(14) . . ?
C20 N2 Co1 109.19(9) . . ?
C22 N2 Co1 108.88(9) . . ?
C22 N2 C20 112.20(13) . . ?
C1 N3 Co1 119.16(13) . . ?
C2 N3 Co1 124.23(12) . . ?
C2 N3 C1 116.58(16) . . ?
C7 N4 C6 111.16(14) . . ?
C21 O1 Co1 118.05(10) . . ?
C5 C1 N3 123.25(18) . . ?
C3 C2 N3 123.79(17) . . ?
C4 C3 C2 120.04(18) . . ?
C5 C4 C3 116.51(16) . . ?
C6 C4 C3 120.8(2) . . ?
C6 C4 C5 122.55(19) . . ?
C4 C5 C1 119.81(17) . . ?
C4 C6 N4 112.73(16) . . ?
C8 C7 N4 114.10(14) . . ?
C9 C7 N4 109.05(14) . . ?
C9 C7 C8 111.37(13) . . ?
O4 C8 O3 125.12(16) . . ?
C7 C8 O3 118.56(15) . . ?
C7 C8 O4 116.30(15) . . ?
C10 C9 C7 120.23(19) . . ?
C14 C9 C7 122.46(18) . . ?
C14 C9 C10 117.3(2) . . ?
C11 C10 C9 121.7(3) . . ?
C12 C11 C10 120.7(3) . . ?
C13 C12 C11 119.2(3) . . ?
C14 C13 C12 120.4(3) . . ?
C13 C14 C9 120.6(2) . . ?
C16 C15 N1 122.93(15) . . ?
C17 C16 C15 119.95(14) . . ?
C18 C17 C16 117.25(13) . . ?
C20 C17 C16 121.35(13) . . ?
C20 C17 C18 121.39(13) . . ?
C19 C18 C17 119.59(14) . . ?
C18 C19 N1 123.16(15) . . ?
C17 C20 N2 113.46(12) . . ?
O2 C21 O1 124.52(14) . . ?
C22 C21 O1 118.12(12) . . ?
C22 C21 O2 117.35(12) . . ?
C21 C22 N2 109.30(11) . . ?
C23 C22 N2 112.36(12) . . ?
C23 C22 C21 111.87(12) . . ?
C24 C23 C22 118.96(15) . . ?
C28 C23 C22 123.24(15) . . ?
C28 C23 C24 117.79(16) . . ?
C25 C24 C23 120.9(2) . . ?
C26 C25 C24 120.0(2) . . ?
C27 C26 C25 120.1(2) . . ?
C28 C27 C26 120.3(2) . . ?
C27 C28 C23 120.9(2) . . ?

loop_
_geom_bond_atom_site_label_1
_geom_bond_atom_site_label_2
_geom_bond_distance
_geom_bond_site_symmetry_2
_geom_bond_publ_flag
Co1 N1 2.1388(14) 1_545 y
Co1 N2 2.1991(13) . y
Co1 N3 2.1901(15) . y
Co1 O1 2.0728(12) . y
Co1 O5 2.0386(12) . y
Co1 O6 2.1945(13) . y
N1 C15 1.345(2) . ?
N1 C19 1.331(2) . ?
N2 C20 1.495(2) . ?
N2 C22 1.4731(19) . ?
N3 C1 1.341(2) . ?
N3 C2 1.329(2) . ?
N4 C6 1.464(2) . ?
N4 C7 1.469(2) . ?
O1 C21 1.2781(18) . ?
O2 C21 1.2348(17) . ?
O3 C8 1.245(2) . ?
O4 C8 1.258(2) . ?
C1 C5 1.383(3) . ?
C2 C3 1.374(2) . ?
C3 C4 1.386(3) . ?
C4 C5 1.387(3) . ?
C4 C6 1.509(3) . ?
C7 C8 1.534(2) . ?
C7 C9 1.526(3) . ?
C9 C10 1.385(3) . ?
C9 C14 1.397(3) . ?
C10 C11 1.367(4) . ?
C11 C12 1.366(4) . ?
C12 C13 1.379(4) . ?
C13 C14 1.382(3) . ?
C15 C16 1.377(2) . ?
C16 C17 1.380(2) . ?
C17 C18 1.384(2) . ?
C17 C20 1.5148(19) . ?
C18 C19 1.385(2) . ?
C21 C22 1.5327(19) . ?
C22 C23 1.523(2) . ?
C23 C24 1.396(2) . ?
C23 C28 1.373(3) . ?
C24 C25 1.382(3) . ?
C25 C26 1.368(4) . ?
C26 C27 1.356(4) . ?
C27 C28 1.394(3) . ?

loop_
_geom_torsion_atom_site_label_1
_geom_torsion_atom_site_label_2
_geom_torsion_atom_site_label_3
_geom_torsion_atom_site_label_4
_geom_torsion
_geom_torsion_site_symmetry_1
_geom_torsion_site_symmetry_2
_geom_torsion_site_symmetry_3
_geom_torsion_site_symmetry_4
_geom_torsion_publ_flag
Co1 N1 C15 C16 -179.32(13) 1_565 . . . ?
Co1 N1 C19 C18 179.31(13) 1_565 . . . ?
Co1 N2 C20 C17 179.30(9) . . . . ?
Co1 N2 C22 C21 29.43(10) . . . . ?
Co1 N2 C22 C23 -95.38(10) . . . . ?
Co1 N3 C1 C5 177.00(14) . . . . ?
Co1 N3 C2 C3 -176.47(15) . . . . ?
Co1 O1 C21 O2 -175.56(10) . . . . ?
Co1 O1 C21 C22 5.48(11) . . . . ?
N1 C15 C16 C17 -0.3(2) . . . . ?
N1 C19 C18 C17 0.5(2) . . . . ?
N2 C20 C17 C16 -67.95(16) . . . . ?
N2 C20 C17 C18 110.74(14) . . . . ?
N2 C22 C21 O1 -24.53(14) . . . . ?
N2 C22 C21 O2 156.43(12) . . . . ?
N2 C22 C23 C24 -56.83(15) . . . . ?
N2 C22 C23 C28 124.16(15) . . . . ?
N3 C1 C5 C4 -0.2(2) . . . . ?
N3 C2 C3 C4 -0.6(2) . . . . ?
N4 C6 C4 C3 131.3(2) . . . . ?
N4 C6 C4 C5 -53.0(3) . . . . ?
N4 C7 C8 O3 -43.55(18) . . . . ?
N4 C7 C8 O4 138.13(16) . . . . ?
N4 C7 C9 C10 -84.49(18) . . . . ?
N4 C7 C9 C14 95.71(16) . . . . ?
O1 C21 C22 C23 100.56(14) . . . . ?
O2 C21 C22 C23 -78.48(14) . . . . ?
O3 C8 C7 C9 80.44(18) . . . . ?
O4 C8 C7 C9 -97.87(16) . . . . ?
C1 C5 C4 C3 1.1(2) . . . . ?
C1 C5 C4 C6 -174.8(2) . . . . ?
C2 C3 C4 C5 -0.7(2) . . . . ?
C2 C3 C4 C6 175.2(2) . . . . ?
C7 C9 C10 C11 179.3(2) . . . . ?
C7 C9 C14 C13 -178.31(19) . . . . ?
C9 C10 C11 C12 -0.1(3) . . . . ?
C9 C14 C13 C12 -1.9(2) . . . . ?
C10 C11 C12 C13 0.2(3) . . . . ?
C11 C12 C13 C14 0.8(3) . . . . ?
C15 C16 C17 C18 -1.3(2) . . . . ?
C15 C16 C17 C20 177.43(16) . . . . ?
C16 C17 C18 C19 1.22(18) . . . . ?
C21 C22 C23 C24 179.79(14) . . . . ?
C21 C22 C23 C28 0.78(16) . . . . ?
C22 C23 C24 C25 -179.15(18) . . . . ?
C22 C23 C28 C27 180.0(2) . . . . ?
C23 C24 C25 C26 -1.6(2) . . . . ?
C23 C28 C27 C26 -0.2(3) . . . . ?
C24 C25 C26 C27 2.4(3) . . . . ?
C25 C26 C27 C28 -1.5(3) . . . . ?

loop_
_restr_distance_atom_site_label_1
_restr_distance_atom_site_label_2
_restr_distance_site_symmetry_2
_restr_distance_target
_restr_distance_target_weight_param
_restr_distance_diff
O5 H5a 1 0.8500 0.0200 0.0331
O5 H5b 1 0.8500 0.0200 -0.0045
H5a H5b 1 1.3400 0.0400 0.0296

loop_
_restr_equal_distance_atom_site_label_1
_restr_equal_distance_atom_site_label_2
_restr_equal_distance_site_symmetry_2
_restr_equal_distance_class_id
Co1 H5a 1 1
Co1 H5b 1 1

loop_
_restr_equal_distance_class_class_id
_restr_equal_distance_class_target_weight_param
_restr_equal_distance_class_average
_restr_equal_distance_class_esd
_restr_equal_distance_class_diff_max
1 0.0200 2.6062 0.0137 0.0137

loop_
_smtbx_masks_void_nr
_smtbx_masks_void_average_x
_smtbx_masks_void_average_y
_smtbx_masks_void_average_z
_smtbx_masks_void_volume
_smtbx_masks_void_count_electrons
_smtbx_masks_void_content
1 0.506 0.135 0.795 88.0 16.6 '2 water'
